data_9014736
loop_
_publ_author_name
'Bindi, L.'
'Nestola, F.'
'Kolitsch, U.'
'Guastoni, A.'
'Zorzi, F.'

_publ_section_title
;
 Fassinaite, Pb22+(S2O3)(CO3), the first mineral with coexisting
 thiosulphate and carbonate groups: description and crystal structure
 Note: Sample ID FAS-03
 Baden-Wurttemberg, Germany
;
_journal_name_full 'Mineralogical Magazine'
_journal_page_first 2721
_journal_page_last 2732
_journal_paper_doi 10.1180/minmag.2011.075.6.2721
_journal_volume 75
_journal_year 2011
_chemical_compound_source 'Friedrich-Christian mine, Schapbach, Black Forest,'
_chemical_formula_sum 'C O6 Pb2 S2'
_chemical_name_mineral Fassinaite
_space_group_IT_number 62
_symmetry_space_group_name_Hall '-P 2ac 2n'
_symmetry_space_group_name_H-M 'P n m a'
_cell_angle_alpha 90
_cell_angle_beta 90
_cell_angle_gamma 90
_cell_length_a 16.326
_cell_length_b 8.773
_cell_length_c 4.583
_cell_formula_units_Z 4
_cell_volume 656.414
_database_code_amcsd 0018573
_exptl_crystal_density_diffrn 5.935
_cod_original_formula_sum 'Pb2 S2 C O6'
_cod_database_code 9014736

loop_
_space_group_symop_operation_xyz
x,y,z
x,1/2-y,z
-x,1/2+y,-z
1/2-x,1/2+y,1/2+z
1/2+x,1/2-y,1/2-z
1/2+x,y,1/2-z
1/2-x,-y,1/2+z
-x,-y,-z

loop_
_atom_site_aniso_label
_atom_site_aniso_U_11
_atom_site_aniso_U_22
_atom_site_aniso_U_33
_atom_site_aniso_U_12
_atom_site_aniso_U_13
_atom_site_aniso_U_23
Pb 0.01860 0.01870 0.02420 -0.00110 -0.00110 -0.00070
S1 0.01300 0.01400 0.01900 0.00000 -0.00100 0.00000
C 0.01300 0.01800 0.02000 0.00000 0.00600 0.00000
O1 0.01600 0.02700 0.01900 0.00000 0.00700 0.00000
O2 0.02300 0.02700 0.03200 -0.00600 0.00900 -0.01200
O3 0.01900 0.01500 0.02200 -0.00500 -0.00400 0.00200
O4 0.03700 0.03000 0.01800 0.00000 0.01100 0.00000
S2 0.01700 0.02100 0.02100 0.00000 -0.00400 0.00000

loop_
_atom_site_label
_atom_site_fract_x
_atom_site_fract_y
_atom_site_fract_z
_atom_site_U_iso_or_equiv
Pb 0.13597 0.48701 0.58424 0.02050
S1 0.00300 0.25000 0.07340 0.01550
C 0.71150 0.25000 0.37300 0.01700
O1 0.06040 0.25000 0.82700 0.02100
O2 0.27580 0.62030 0.50200 0.02700
O3 0.01380 0.11100 0.25200 0.01900
O4 0.18720 0.25000 0.39400 0.02800
S2 0.88530 0.25000 0.92760 0.01970

loop_
_cod_related_entry_id
_cod_related_entry_database
_cod_related_entry_code
1 AMCSD 0018573
